data_4115701
loop_
_publ_author_name
'Ronald A. Aungst'
'Raymond L. Funk'

_publ_contact_author
;
   Prof. Raymond L. Funk
   Department of Chemistry
   The Pennsylvania State University
   152 Davey Laboratory
   University Park, PA  16802-6300  USA
;
_publ_contact_author_email rlf@chem.psu.edu
_publ_contact_author_fax 1(814)?
_publ_contact_author_phone 1(814)8652057
_publ_section_title
;
 Synthesis of (Z)-2-Acyl-2-enals via Retrocycloadditions of
 5-Acyl-4-alkyl-4H-1,3-dioxins: Application in the Total Synthesis of the
 Cytotoxin (\+-)-Euplotin A
;
_journal_name_full 'Journal of the American Chemical Society'
_journal_page_first 9455
_journal_page_last 9456
_journal_paper_doi 10.1021/ja011470b
_journal_volume 123
_journal_year 2001
_chemical_formula_moiety 'C14 H21 N O4 S'
_chemical_formula_sum 'C14 H21 N O4 S'
_chemical_formula_weight 299.38
_chemical_name_systematic
;
 ?
;
_space_group_IT_number 2
_symmetry_cell_setting triclinic
_symmetry_space_group_name_Hall '-P 1'
_symmetry_space_group_name_H-M 'P -1'
_atom_sites_solution_hydrogens geom
_atom_sites_solution_primary direct
_atom_sites_solution_secondary difmap
_audit_creation_method SHELXL-97
_cell_angle_alpha 89.942(2)
_cell_angle_beta 87.724(2)
_cell_angle_gamma 74.343(2)
_cell_formula_units_Z 2
_cell_length_a 5.6577(7)
_cell_length_b 9.9499(12)
_cell_length_c 13.5249(17)
_cell_measurement_reflns_used 2594
_cell_measurement_temperature 133(2)
_cell_measurement_theta_max 28.28
_cell_measurement_theta_min 2.59
_cell_volume 732.50(16)
_computing_structure_refinement 'SHELXL-97 (Sheldrick, 1997)'
_computing_structure_solution 'SHELXS-97 (Sheldrick, 1990)'
_diffrn_ambient_temperature 133(2)
_diffrn_measured_fraction_theta_full 0.989
_diffrn_measured_fraction_theta_max 0.960
_diffrn_measurement_device 'Bruker SMART'
_diffrn_measurement_method '\w scan frames'
_diffrn_radiation_monochromator graphite
_diffrn_radiation_source 'sealed tube'
_diffrn_radiation_type MoK\a
_diffrn_radiation_wavelength 0.71073
_diffrn_reflns_av_R_equivalents 0.0388
_diffrn_reflns_av_sigmaI/netI 0.0721
_diffrn_reflns_limit_h_max 6
_diffrn_reflns_limit_h_min -7
_diffrn_reflns_limit_k_max 13
_diffrn_reflns_limit_k_min -11
_diffrn_reflns_limit_l_max 17
_diffrn_reflns_limit_l_min -18
_diffrn_reflns_number 5046
_diffrn_reflns_theta_full 25.00
_diffrn_reflns_theta_max 28.33
_diffrn_reflns_theta_min 2.13
_exptl_absorpt_coefficient_mu 0.234
_exptl_absorpt_correction_T_max 0.983
_exptl_absorpt_correction_T_min 0.703
_exptl_absorpt_correction_type empirical
_exptl_crystal_colour colorless
_exptl_crystal_density_diffrn 1.357
_exptl_crystal_description prism
_exptl_crystal_F_000 320
_exptl_crystal_size_max 0.41
_exptl_crystal_size_mid 0.12
_exptl_crystal_size_min 0.12
_refine_diff_density_max 0.402
_refine_diff_density_min -0.544
_refine_diff_density_rms 0.071
_refine_ls_extinction_method none
_refine_ls_goodness_of_fit_ref 0.956
_refine_ls_hydrogen_treatment mixed
_refine_ls_matrix_type full
_refine_ls_number_parameters 181
_refine_ls_number_reflns 3520
_refine_ls_number_restraints 0
_refine_ls_restrained_S_all 0.956
_refine_ls_R_factor_all 0.0836
_refine_ls_R_factor_gt 0.0544
_refine_ls_shift/su_max 0.000
_refine_ls_shift/su_mean 0.000
_refine_ls_structure_factor_coef Fsqd
_refine_ls_weighting_details 'calc w=1/[\s^2^(Fo^2^)+(0.0730P)^2^+0.0000P] where P=(Fo^2^+2Fc^2^)/3'
_refine_ls_weighting_scheme calc
_refine_ls_wR_factor_gt 0.1265
_refine_ls_wR_factor_ref 0.1379
_reflns_number_gt 2269
_reflns_number_total 3520
_reflns_threshold_expression >2sigma(I)
_cod_data_source_file ja011470b.cif
_cod_data_source_block n00002
_cod_database_code 4115701

loop_
_symmetry_equiv_pos_as_xyz
'x, y, z'
'-x, -y, -z'

loop_
_atom_site_label
_atom_site_type_symbol
_atom_site_fract_x
_atom_site_fract_y
_atom_site_fract_z
_atom_site_U_iso_or_equiv
_atom_site_adp_type
_atom_site_occupancy
_atom_site_symmetry_multiplicity
_atom_site_calc_flag
_atom_site_refinement_flags
S1 S 0.15164(12) 0.81702(6) 0.39669(5) 0.03459(19) Uani 1 1 d .
C1 C 0.4825(4) 0.5889(2) 0.31488(16) 0.0260(5) Uani 1 1 d .
H1 H 0.5624 0.6672 0.3142 0.031 Uiso 1 1 calc R
C2 C 0.2091(4) 0.6407(2) 0.34913(16) 0.0252(5) Uani 1 1 d .
H2 H 0.1742 0.5791 0.4031 0.030 Uiso 1 1 calc R
O3 O 0.0610(3) 0.63270(17) 0.26664(11) 0.0313(4) Uani 1 1 d .
C4 C 0.2122(4) 0.6129(2) 0.17758(16) 0.0277(5) Uani 1 1 d .
H4 H 0.2136 0.7050 0.1483 0.033 Uiso 1 1 calc R
C5 C 0.4622(4) 0.5377(2) 0.20989(15) 0.0235(5) Uani 1 1 d .
H5 H 0.5963 0.5506 0.1635 0.028 Uiso 1 1 calc R
C6 C 0.4738(4) 0.3842(2) 0.22635(15) 0.0217(4) Uani 1 1 d .
H6 H 0.3273 0.3816 0.2694 0.026 Uiso 1 1 calc R
C7 C 0.6980(4) 0.3378(2) 0.28939(16) 0.0279(5) Uani 1 1 d .
H7A H 0.8521 0.3317 0.2502 0.034 Uiso 1 1 calc R
H7B H 0.7074 0.2468 0.3210 0.034 Uiso 1 1 calc R
C8 C 0.6439(4) 0.4584(2) 0.36685(17) 0.0309(5) Uani 1 1 d .
H8A H 0.7988 0.4760 0.3876 0.037 Uiso 1 1 calc R
H8B H 0.5550 0.4349 0.4260 0.037 Uiso 1 1 calc R
O9 O 0.1139(3) 0.53275(17) 0.10955(11) 0.0340(4) Uani 1 1 d .
C10 C 0.2625(4) 0.4060(2) 0.07641(16) 0.0303(5) Uani 1 1 d .
H10 H 0.2351 0.3741 0.0128 0.036 Uiso 1 1 calc R
C11 C 0.4416(4) 0.3253(2) 0.12751(15) 0.0236(5) Uani 1 1 d .
C12 C -0.1709(5) 0.8608(3) 0.43422(18) 0.0365(6) Uani 1 1 d .
H12A H -0.2283 0.9623 0.4482 0.044 Uiso 1 1 calc R
H12B H -0.2642 0.8405 0.3784 0.044 Uiso 1 1 calc R
C13 C -0.2294(5) 0.7834(3) 0.52451(19) 0.0480(7) Uani 1 1 d .
H13A H -0.4061 0.8145 0.5411 0.072 Uiso 1 1 d R
H13B H -0.1382 0.8027 0.5805 0.072 Uiso 1 1 d R
H13C H -0.1818 0.6828 0.5104 0.072 Uiso 1 1 d R
C14 C 0.5928(4) 0.1909(2) 0.08513(16) 0.0242(5) Uani 1 1 d .
O15 O 0.6868(3) 0.17783(17) 0.00108(11) 0.0372(4) Uani 1 1 d .
N16 N 0.6301(4) 0.07942(19) 0.14620(13) 0.0288(4) Uani 1 1 d .
C17 C 0.7630(5) -0.0621(2) 0.11866(19) 0.0356(6) Uani 1 1 d .
H17A H 0.8956 -0.0604 0.0702 0.053 Uiso 1 1 d R
H17B H 0.6506 -0.1092 0.0896 0.053 Uiso 1 1 d R
H17C H 0.8330 -0.1126 0.1776 0.053 Uiso 1 1 d R
O18 O 0.4666(3) 0.09058(16) 0.22878(11) 0.0315(4) Uani 1 1 d .
C19 C 0.2454(5) 0.0586(3) 0.19974(19) 0.0405(6) Uani 1 1 d .
H19A H 0.1350 0.0625 0.2580 0.061 Uiso 1 1 d R
H19B H 0.2870 -0.0353 0.1704 0.061 Uiso 1 1 d R
H19C H 0.1638 0.1268 0.1511 0.061 Uiso 1 1 d R

loop_
_atom_site_aniso_label
_atom_site_aniso_U_11
_atom_site_aniso_U_22
_atom_site_aniso_U_33
_atom_site_aniso_U_23
_atom_site_aniso_U_13
_atom_site_aniso_U_12
S1 0.0330(4) 0.0238(3) 0.0463(4) -0.0104(2) 0.0064(3) -0.0077(3)
C1 0.0224(12) 0.0253(11) 0.0305(12) -0.0063(9) 0.0027(9) -0.0075(9)
C2 0.0273(12) 0.0211(11) 0.0257(11) -0.0031(8) 0.0033(9) -0.0047(9)
O3 0.0221(8) 0.0391(10) 0.0306(9) -0.0083(7) 0.0028(7) -0.0051(7)
C4 0.0314(13) 0.0223(11) 0.0270(12) 0.0011(9) 0.0013(10) -0.0033(10)
C5 0.0243(12) 0.0220(11) 0.0239(11) -0.0001(8) 0.0053(9) -0.0065(9)
C6 0.0211(11) 0.0204(10) 0.0222(11) -0.0012(8) 0.0016(8) -0.0036(9)
C7 0.0256(12) 0.0282(12) 0.0270(12) -0.0046(9) -0.0010(9) -0.0020(10)
C8 0.0278(13) 0.0332(13) 0.0293(12) -0.0072(10) -0.0029(10) -0.0038(10)
O9 0.0350(10) 0.0289(9) 0.0311(9) -0.0026(7) -0.0086(7) 0.0044(7)
C10 0.0343(14) 0.0304(12) 0.0231(11) -0.0057(9) 0.0012(10) -0.0039(11)
C11 0.0255(12) 0.0225(11) 0.0215(11) -0.0013(8) 0.0034(9) -0.0050(9)
C12 0.0311(14) 0.0306(13) 0.0424(15) -0.0105(11) 0.0020(11) 0.0006(11)
C13 0.0361(16) 0.065(2) 0.0359(15) -0.0064(13) 0.0079(12) -0.0031(14)
C14 0.0208(11) 0.0265(11) 0.0251(12) -0.0053(9) 0.0007(9) -0.0065(9)
O15 0.0446(11) 0.0358(10) 0.0270(9) -0.0049(7) 0.0133(8) -0.0057(8)
N16 0.0283(11) 0.0255(10) 0.0284(10) -0.0037(8) 0.0090(8) -0.0014(8)
C17 0.0314(14) 0.0247(12) 0.0448(15) -0.0069(10) 0.0058(11) 0.0013(10)
O18 0.0381(10) 0.0281(9) 0.0255(8) -0.0012(6) 0.0087(7) -0.0057(7)
C19 0.0363(15) 0.0370(14) 0.0500(16) -0.0047(12) 0.0152(12) -0.0151(12)

loop_
_atom_type_symbol
_atom_type_description
_atom_type_scat_dispersion_real
_atom_type_scat_dispersion_imag
_atom_type_scat_source
C C 0.0033 0.0016 'International Tables Vol C Tables 4.2.6.8 and 6.1.1.4'
H H 0.0000 0.0000 'International Tables Vol C Tables 4.2.6.8 and 6.1.1.4'
N N 0.0061 0.0033 'International Tables Vol C Tables 4.2.6.8 and 6.1.1.4'
O O 0.0106 0.0060 'International Tables Vol C Tables 4.2.6.8 and 6.1.1.4'
S S 0.1246 0.1234 'International Tables Vol C Tables 4.2.6.8 and 6.1.1.4'

loop_
_geom_angle_atom_site_label_1
_geom_angle_atom_site_label_2
_geom_angle_atom_site_label_3
_geom_angle
C12 S1 C2 102.86(11)
C5 C1 C2 101.27(17)
C5 C1 C8 104.12(17)
C2 C1 C8 117.57(18)
O3 C2 C1 108.59(16)
O3 C2 S1 112.22(15)
C1 C2 S1 108.39(15)
C4 O3 C2 109.07(17)
O3 C4 O9 107.85(17)
O3 C4 C5 104.39(17)
O9 C4 C5 113.17(18)
C4 C5 C6 109.18(18)
C4 C5 C1 106.67(17)
C6 C5 C1 102.11(17)
C11 C6 C7 126.37(18)
C11 C6 C5 106.41(17)
C7 C6 C5 101.39(17)
C6 C7 C8 100.79(18)
C7 C8 C1 106.09(18)
C10 O9 C4 118.26(17)
C11 C10 O9 124.3(2)
C10 C11 C14 120.3(2)
C10 C11 C6 114.29(19)
C14 C11 C6 125.40(19)
C13 C12 S1 114.43(19)
O15 C14 N16 120.3(2)
O15 C14 C11 123.7(2)
N16 C14 C11 115.99(18)
C14 N16 O18 116.96(18)
C14 N16 C17 125.05(18)
O18 N16 C17 114.64(17)
N16 O18 C19 109.72(16)

loop_
_geom_bond_atom_site_label_1
_geom_bond_atom_site_label_2
_geom_bond_distance
S1 C12 1.810(3)
S1 C2 1.810(2)
C1 C5 1.528(3)
C1 C2 1.545(3)
C1 C8 1.557(3)
C2 O3 1.436(3)
O3 C4 1.431(3)
C4 O9 1.440(3)
C4 C5 1.493(3)
C5 C6 1.528(3)
C6 C11 1.497(3)
C6 C7 1.523(3)
C7 C8 1.552(3)
O9 C10 1.378(3)
C10 C11 1.328(3)
C11 C14 1.482(3)
C12 C13 1.516(4)
C14 O15 1.228(3)
C14 N16 1.357(3)
N16 O18 1.406(2)
N16 C17 1.447(3)
O18 C19 1.441(3)

loop_
_geom_torsion_atom_site_label_1
_geom_torsion_atom_site_label_2
_geom_torsion_atom_site_label_3
_geom_torsion_atom_site_label_4
_geom_torsion
C5 C1 C2 O3 -6.2(2)
C8 C1 C2 O3 -118.8(2)
C5 C1 C2 S1 -128.32(15)
C8 C1 C2 S1 119.06(18)
C12 S1 C2 O3 60.64(17)
C12 S1 C2 C1 -179.45(15)
C1 C2 O3 C4 -13.9(2)
S1 C2 O3 C4 105.90(17)
C2 O3 C4 O9 149.13(17)
C2 O3 C4 C5 28.5(2)
O3 C4 C5 C6 77.3(2)
O9 C4 C5 C6 -39.7(2)
O3 C4 C5 C1 -32.3(2)
O9 C4 C5 C1 -149.32(17)
C2 C1 C5 C4 23.1(2)
C8 C1 C5 C4 145.59(18)
C2 C1 C5 C6 -91.38(18)
C8 C1 C5 C6 31.1(2)
C4 C5 C6 C11 64.4(2)
C1 C5 C6 C11 177.04(17)
C4 C5 C6 C7 -162.00(17)
C1 C5 C6 C7 -49.3(2)
C11 C6 C7 C8 167.3(2)
C5 C6 C7 C8 46.9(2)
C6 C7 C8 C1 -27.4(2)
C5 C1 C8 C7 -2.2(2)
C2 C1 C8 C7 108.8(2)
O3 C4 O9 C10 -120.2(2)
C5 C4 O9 C10 -5.3(3)
C4 O9 C10 C11 28.7(3)
O9 C10 C11 C14 -179.6(2)
O9 C10 C11 C6 -0.6(3)
C7 C6 C11 C10 -163.0(2)
C5 C6 C11 C10 -44.8(3)
C7 C6 C11 C14 15.9(3)
C5 C6 C11 C14 134.1(2)
C2 S1 C12 C13 70.3(2)
C10 C11 C14 O15 48.2(3)
C6 C11 C14 O15 -130.6(2)
C10 C11 C14 N16 -133.6(2)
C6 C11 C14 N16 47.6(3)
O15 C14 N16 O18 -162.56(19)
C11 C14 N16 O18 19.2(3)
O15 C14 N16 C17 -4.4(4)
C11 C14 N16 C17 177.3(2)
C14 N16 O18 C19 82.2(2)
C17 N16 O18 C19 -78.2(2)
